data_7213240
loop_
_publ_author_name
'Jetti, Ram K. R.'
'Xue, Feng'
'Mak, Thomas C. W.'
'Nangia, Ashwini'

_publ_section_title
;
 4-Tritylbenzoic acid. A molecular scaffold for wheel-and-axle host--guest
 inclusion compounds with a supramolecular axis
;
_journal_issue 6
_journal_name_full 'Journal of the Chemical Society, Perkin Transactions 2'
_journal_page_first 1223
_journal_paper_doi 10.1039/a909827e
_journal_year 2000
_chemical_formula_moiety '(C26 H20 O2). 0.5(C8 H10)'
_chemical_formula_sum 'C30 H25 O2'
_chemical_formula_weight 417.50
_chemical_melting_point 519.15
_chemical_name_common '4-(triphenylmethyl)benzoic acid o-xylene clathrate '
_chemical_name_systematic
; 
 ? 
;
_space_group_IT_number 2
_symmetry_cell_setting triclinic
_symmetry_space_group_name_Hall '-P 1'
_symmetry_space_group_name_H-M 'P -1'
_atom_sites_solution_hydrogens geom
_atom_sites_solution_primary direct
_atom_sites_solution_secondary difmap
_audit_creation_method SHELXL
_cell_angle_alpha 88.00(1)
_cell_angle_beta 84.97(1)
_cell_angle_gamma 67.94(1)
_cell_formula_units_Z 2
_cell_length_a 7.368(1)
_cell_length_b 9.010(1)
_cell_length_c 18.522(1)
_cell_measurement_reflns_used 25
_cell_measurement_temperature 293(2)
_cell_measurement_theta_max 15
_cell_measurement_theta_min 5
_cell_volume 1135.2(2)
_computing_cell_refinement MSC/AFC
_computing_data_collection MSC/AFC
_computing_data_reduction MSC/AFC
_computing_molecular_graphics 'Siemens SHELXTL-PC'
_computing_structure_refinement 'SHELXL-93 (Sheldrick, 1993)'
_computing_structure_solution 'SHELXS-86 (Sheldrick, 1990)'
_diffrn_ambient_temperature 293(2)
_diffrn_measurement_device 'Rigaku AFC7R four-circle diffractometer'
_diffrn_measurement_method '2\q/\w scan'
_diffrn_radiation_monochromator graphite
_diffrn_radiation_source
;
Rigaku RU-200 rotating-anode generator powered at 50kV and 90mA
;
_diffrn_radiation_type MoK\a
_diffrn_radiation_wavelength 0.71073
_diffrn_reflns_av_R_equivalents 0.0559
_diffrn_reflns_av_sigmaI/netI 0.1858
_diffrn_reflns_limit_h_max 8
_diffrn_reflns_limit_h_min -8
_diffrn_reflns_limit_k_max 0
_diffrn_reflns_limit_k_min -10
_diffrn_reflns_limit_l_max 21
_diffrn_reflns_limit_l_min -21
_diffrn_reflns_number 4262
_diffrn_reflns_theta_max 24.99
_diffrn_reflns_theta_min 2.21
_diffrn_standards_interval_count 150
_diffrn_standards_number 3
_exptl_absorpt_coefficient_mu 0.084
_exptl_absorpt_correction_T_max 1.000
_exptl_absorpt_correction_T_min 0.910
_exptl_absorpt_correction_type Semi-empirical
_exptl_crystal_colour Colorless
_exptl_crystal_density_diffrn 1.377
_exptl_crystal_description Plate
_exptl_crystal_F_000 500
_exptl_crystal_size_max 0.40
_exptl_crystal_size_mid 0.20
_exptl_crystal_size_min 0.02
_refine_diff_density_max 0.171
_refine_diff_density_min -0.232
_refine_diff_density_rms 0.043
_refine_ls_extinction_method none
_refine_ls_goodness_of_fit_all 0.938
_refine_ls_goodness_of_fit_obs 1.232
_refine_ls_matrix_type full
_refine_ls_number_parameters 299
_refine_ls_number_reflns 3980
_refine_ls_number_restraints 254
_refine_ls_restrained_S_all 0.993
_refine_ls_restrained_S_obs 1.297
_refine_ls_R_factor_all 0.2179
_refine_ls_R_factor_obs 0.0576
_refine_ls_shift/esd_max -0.010
_refine_ls_shift/esd_mean 0.001
_refine_ls_structure_factor_coef Fsqd
_refine_ls_weighting_details 'w=1/[\s^2^(Fo^2^)+(0.0669P)^2^+0.0000P] where P=(Fo^2^+2Fc^2^)/3'
_refine_ls_weighting_scheme calc
_refine_ls_wR_factor_all 0.1733
_refine_ls_wR_factor_obs 0.1330
_reflns_number_observed 1541
_reflns_number_total 3983
_reflns_observed_criterion >2sigma(I)
_cod_data_source_file a909827esup1.cif
_cod_data_source_block 5.o-xylene
_cod_depositor_comments
;
The following automatic conversions were performed:

'_chemical_melting_point' value '246 deg C ' was changed to '519.15'
- it was converted from degrees Celsius(C) to
Kelvins(K).

'_symmetry_cell_setting' value 'Triclinic' changed to
'triclinic' according to
/home/saulius/struct/CIF-dictionaries/cif_core.dic dictionary named
'cif_core.dic' version 2.4.2 from 2011-04-26.

Automatic conversion script
Id: cif_fix_values 1891 2012-01-12 08:04:46Z andrius 

The following automatic conversions were performed:

'_refine_ls_weighting_scheme' value 'calc
w=1/[\s^2^(Fo^2^)+(0.0669P)^2^+0.0000P] where P=(Fo^2^+2Fc^2^)/3' was
changed to 'calc'. New tag '_refine_ls_weighting_details' was
created. The value of the new tag was set to
'w=1/[\s^2^(Fo^2^)+(0.0669P)^2^+0.0000P] where P=(Fo^2^+2Fc^2^)/3'.

Automatic conversion script
Id: cif_fix_values 3143 2015-03-26 13:38:13Z robertas 
;
_cod_original_sg_symbol_H-M P-1
_cod_original_formula_sum '(C26 H20 O2). 0.5(C8 H10) '
_cod_database_code 7213240

loop_
_symmetry_equiv_pos_as_xyz
'x, y, z'
'-x, -y, -z'

loop_
_atom_site_aniso_label
_atom_site_aniso_U_11
_atom_site_aniso_U_22
_atom_site_aniso_U_33
_atom_site_aniso_U_23
_atom_site_aniso_U_13
_atom_site_aniso_U_12
C1 0.038(2) 0.043(2) 0.039(2) -0.0044(15) -0.0032(15) -0.015(2)
C2 0.040(2) 0.044(2) 0.042(2) -0.002(2) -0.006(2) -0.013(2)
C3 0.048(2) 0.050(2) 0.043(2) -0.009(2) 0.002(2) -0.022(2)
C4 0.042(2) 0.053(2) 0.049(2) -0.003(2) -0.001(2) -0.019(2)
C5 0.037(2) 0.060(2) 0.048(2) -0.006(2) 0.005(2) -0.016(2)
C6 0.065(2) 0.064(2) 0.060(2) -0.021(2) 0.015(2) -0.029(2)
C7 0.053(2) 0.059(2) 0.056(2) -0.014(2) 0.012(2) -0.027(2)
C8 0.054(2) 0.075(3) 0.056(2) -0.007(2) 0.004(2) -0.026(2)
O1 0.084(2) 0.114(2) 0.081(2) -0.047(2) 0.033(2) -0.051(2)
O2 0.060(2) 0.107(2) 0.071(2) -0.026(2) 0.0213(15) -0.043(2)
C9 0.036(2) 0.041(2) 0.050(2) -0.005(2) 0.001(2) -0.011(2)
C10 0.056(2) 0.058(2) 0.064(2) 0.013(2) -0.015(2) -0.026(2)
C11 0.079(3) 0.058(3) 0.089(3) 0.033(2) -0.024(2) -0.034(2)
C12 0.068(2) 0.052(2) 0.110(3) 0.011(2) -0.019(3) -0.031(2)
C13 0.050(2) 0.058(2) 0.078(3) -0.003(2) -0.012(2) -0.024(2)
C14 0.048(2) 0.054(2) 0.055(2) 0.003(2) -0.006(2) -0.024(2)
C15 0.040(2) 0.047(2) 0.038(2) -0.001(2) 0.001(2) -0.020(2)
C16 0.047(2) 0.051(2) 0.047(2) -0.006(2) -0.001(2) -0.016(2)
C17 0.058(2) 0.064(2) 0.050(2) -0.013(2) -0.006(2) -0.020(2)
C18 0.065(2) 0.084(3) 0.049(2) -0.011(2) -0.007(2) -0.034(2)
C19 0.045(2) 0.073(3) 0.059(2) 0.011(2) -0.015(2) -0.022(2)
C20 0.041(2) 0.057(2) 0.050(2) -0.003(2) -0.004(2) -0.009(2)
C21 0.042(2) 0.043(2) 0.039(2) -0.004(2) -0.009(2) -0.016(2)
C22 0.043(2) 0.054(2) 0.050(2) -0.004(2) 0.002(2) -0.015(2)
C23 0.040(2) 0.057(2) 0.079(3) -0.010(2) -0.007(2) -0.014(2)
C24 0.051(2) 0.048(2) 0.091(3) -0.007(2) -0.018(2) -0.008(2)
C25 0.066(2) 0.048(2) 0.076(3) 0.013(2) -0.022(2) -0.011(2)
C26 0.057(2) 0.055(2) 0.050(2) 0.000(2) -0.007(2) -0.020(2)
C27 0.172(4) 0.098(4) 0.111(4) 0.020(3) -0.089(4) -0.060(4)
C28 0.198(5) 0.106(4) 0.134(5) -0.010(4) -0.053(5) -0.051(4)
C29 0.116(5) 0.170(8) 0.112(8) 0.050(7) -0.035(6) -0.098(5)
C30 0.088(6) 0.186(8) 0.071(6) 0.002(7) -0.011(5) -0.083(5)
C31 0.204(6) 0.125(5) 0.117(5) 0.004(4) -0.062(5) -0.056(5)

loop_
_atom_site_label
_atom_site_type_symbol
_atom_site_fract_x
_atom_site_fract_y
_atom_site_fract_z
_atom_site_U_iso_or_equiv
_atom_site_thermal_displace_type
_atom_site_occupancy
_atom_site_calc_flag
_atom_site_refinement_flags
C1 C 0.1605(4) 0.6992(4) 0.8063(2) 0.0400(8) Uani 1 d D
C2 C 0.3167(4) 0.6652(4) 0.7407(2) 0.0425(9) Uani 1 d D
C3 C 0.4230(4) 0.7648(4) 0.7287(2) 0.0462(9) Uani 1 d D
H3 H 0.3929(4) 0.8528(4) 0.7587(2) 0.055 Uiso 1 calc R
C4 C 0.5713(4) 0.7367(4) 0.6738(2) 0.0475(9) Uani 1 d D
H4 H 0.6403(4) 0.8045(4) 0.6675(2) 0.057 Uiso 1 calc R
C5 C 0.6165(4) 0.6067(4) 0.6282(2) 0.0492(9) Uani 1 d D
C6 C 0.5073(5) 0.5119(4) 0.6373(2) 0.0623(11) Uani 1 d D
H6 H 0.5329(5) 0.4274(4) 0.6056(2) 0.075 Uiso 1 calc R
C7 C 0.3599(5) 0.5397(4) 0.6929(2) 0.0550(10) Uani 1 d D
H7 H 0.2891(5) 0.4731(4) 0.6982(2) 0.066 Uiso 1 calc R
C8 C 0.7818(5) 0.5641(5) 0.5714(2) 0.0616(11) Uani 1 d .
O1 O 0.8041(4) 0.4598(4) 0.5253(2) 0.0904(9) Uani 1 d .
O2 O 0.9006(4) 0.6384(3) 0.57396(14) 0.0771(8) Uani 1 d .
H2 H 0.9872(4) 0.6076(3) 0.54074(14) 0.123(18) Uiso 1 calc R
C9 C 0.0958(4) 0.5546(4) 0.8219(2) 0.0436(9) Uani 1 d D
C10 C 0.1359(5) 0.4605(4) 0.8836(2) 0.0575(10) Uani 1 d D
H10 H 0.2075(5) 0.4811(4) 0.9182(2) 0.069 Uiso 1 calc R
C11 C 0.0694(6) 0.3350(4) 0.8941(2) 0.0728(12) Uani 1 d D
H11 H 0.0978(6) 0.2722(4) 0.9356(2) 0.087 Uiso 1 calc R
C12 C -0.0370(6) 0.3029(4) 0.8440(2) 0.0734(13) Uani 1 d D
H12 H -0.0794(6) 0.2181(4) 0.8512(2) 0.088 Uiso 1 calc R
C13 C -0.0803(5) 0.3965(4) 0.7836(2) 0.0603(11) Uani 1 d D
H13 H -0.1543(5) 0.3763(4) 0.7498(2) 0.072 Uiso 1 calc R
C14 C -0.0152(5) 0.5208(4) 0.7724(2) 0.0505(9) Uani 1 d D
H14 H -0.0459(5) 0.5834(4) 0.7308(2) 0.061 Uiso 1 calc R
C15 C 0.2619(4) 0.7297(4) 0.8710(2) 0.0406(8) Uani 1 d D
C16 C 0.1819(5) 0.8643(4) 0.9151(2) 0.0490(9) Uani 1 d D
H16 H 0.0604(5) 0.9417(4) 0.9061(2) 0.059 Uiso 1 calc R
C17 C 0.2798(5) 0.8854(4) 0.9721(2) 0.0579(10) Uani 1 d D
H17 H 0.2225(5) 0.9757(4) 1.0013(2) 0.069 Uiso 1 calc R
C18 C 0.4595(5) 0.7746(5) 0.9857(2) 0.0636(11) Uani 1 d D
H18 H 0.5252(5) 0.7890(5) 1.0239(2) 0.076 Uiso 1 calc R
C19 C 0.5425(5) 0.6412(4) 0.9422(2) 0.0583(10) Uani 1 d D
H19 H 0.6652(5) 0.5653(4) 0.9510(2) 0.070 Uiso 1 calc R
C20 C 0.4458(4) 0.6189(4) 0.8858(2) 0.0516(10) Uani 1 d D
H20 H 0.5044(4) 0.5281(4) 0.8569(2) 0.062 Uiso 1 calc R
C21 C -0.0276(4) 0.8437(4) 0.7917(2) 0.0407(8) Uani 1 d D
C22 C -0.1937(5) 0.8779(4) 0.8397(2) 0.0502(10) Uani 1 d D
H22 H -0.1883(5) 0.8138(4) 0.8806(2) 0.060 Uiso 1 calc R
C23 C -0.3665(5) 1.0043(4) 0.8284(2) 0.0595(11) Uani 1 d D
H23 H -0.4753(5) 1.0241(4) 0.8616(2) 0.071 Uiso 1 calc R
C24 C -0.3791(5) 1.1006(4) 0.7689(2) 0.0658(12) Uani 1 d D
H24 H -0.4952(5) 1.1865(4) 0.7616(2) 0.079 Uiso 1 calc R
C25 C -0.2176(5) 1.0685(4) 0.7201(2) 0.0656(11) Uani 1 d D
H25 H -0.2249(5) 1.1332(4) 0.6793(2) 0.079 Uiso 1 calc R
C26 C -0.0436(5) 0.9407(4) 0.7309(2) 0.0539(10) Uani 1 d D
H26 H 0.0636(5) 0.9199(4) 0.6969(2) 0.065 Uiso 1 calc R
C27 C 0.5074(9) 0.0625(6) 0.5192(3) 0.120(2) Uani 1 d DU
C28 C 0.3620(10) 0.1470(7) 0.5762(4) 0.145(2) Uani 1 d DU
H28 H 0.3682(10) 0.2286(7) 0.6041(4) 0.174 Uiso 1 calc R
C29 C 0.2354(15) 0.0978(14) 0.5822(6) 0.119(3) Uani 0.50 d PDU
H29 H 0.1339(15) 0.1501(14) 0.6169(6) 0.143 Uiso 0.50 calc PR
C30 C 0.2119(13) -0.0207(14) 0.5479(5) 0.105(3) Uani 0.50 d PDU
H30 H 0.1015(13) -0.0442(14) 0.5623(5) 0.127 Uiso 0.50 calc PR
C31 C 0.6757(11) 0.1009(8) 0.5013(3) 0.147(2) Uani 1 d DU
H31 H 0.6989(11) 0.1806(8) 0.5249(3) 0.177 Uiso 1 calc R

loop_
_atom_type_symbol
_atom_type_description
_atom_type_scat_dispersion_real
_atom_type_scat_dispersion_imag
_atom_type_scat_source
C C 0.0033 0.0016 'International Tables Vol C Tables 4.2.6.8 and 6.1.1.4'
H H 0.0000 0.0000 'International Tables Vol C Tables 4.2.6.8 and 6.1.1.4'
O O 0.0106 0.0060 'International Tables Vol C Tables 4.2.6.8 and 6.1.1.4'

loop_
_geom_angle_atom_site_label_1
_geom_angle_atom_site_label_2
_geom_angle_atom_site_label_3
_geom_angle
_geom_angle_site_symmetry_1
C21 C1 C15 111.9(2) .
C21 C1 C2 111.5(2) .
C15 C1 C2 105.2(2) .
C21 C1 C9 106.1(2) .
C15 C1 C9 111.0(3) .
C2 C1 C9 111.3(2) .
C7 C2 C3 117.1(3) .
C7 C2 C1 123.9(3) .
C3 C2 C1 119.0(3) .
C4 C3 C2 122.1(3) .
C3 C4 C5 119.6(3) .
C6 C5 C4 118.8(3) .
C6 C5 C8 118.9(3) .
C4 C5 C8 122.3(3) .
C5 C6 C7 121.2(3) .
C2 C7 C6 120.9(3) .
O1 C8 O2 123.2(3) .
O1 C8 C5 120.8(4) .
O2 C8 C5 116.0(3) .
C10 C9 C14 117.7(3) .
C10 C9 C1 123.9(3) .
C14 C9 C1 118.4(3) .
C9 C10 C11 120.3(3) .
C12 C11 C10 120.9(4) .
C13 C12 C11 119.4(4) .
C12 C13 C14 120.4(4) .
C13 C14 C9 121.4(3) .
C16 C15 C20 117.2(3) .
C16 C15 C1 123.8(3) .
C20 C15 C1 119.0(3) .
C17 C16 C15 121.3(3) .
C18 C17 C16 120.5(3) .
C17 C18 C19 119.1(3) .
C20 C19 C18 120.7(3) .
C19 C20 C15 121.2(3) .
C26 C21 C22 117.1(3) .
C26 C21 C1 123.3(3) .
C22 C21 C1 119.6(3) .
C23 C22 C21 121.8(3) .
C24 C23 C22 120.5(3) .
C23 C24 C25 119.0(3) .
C24 C25 C26 120.8(4) .
C21 C26 C25 120.9(3) .
C27 C27 C31 117.0(8) 2_656
C27 C27 C28 122.2(8) 2_656
C31 C27 C28 120.8(5) .
C29 C28 C27 110.1(8) .
C28 C29 C30 131.0(11) .
C31 C30 C29 125.1(10) 2_656
C30 C31 C27 114.7(8) 2_656

loop_
_geom_bond_atom_site_label_1
_geom_bond_atom_site_label_2
_geom_bond_distance
_geom_bond_site_symmetry_2
C1 C21 1.541(4) .
C1 C15 1.552(4) .
C1 C2 1.553(4) .
C1 C9 1.557(4) .
C2 C7 1.382(4) .
C2 C3 1.397(4) .
C3 C4 1.381(4) .
C4 C5 1.386(4) .
C5 C6 1.374(5) .
C5 C8 1.480(5) .
C6 C7 1.386(4) .
C8 O1 1.246(4) .
C8 O2 1.291(4) .
C9 C10 1.384(4) .
C9 C14 1.393(4) .
C10 C11 1.392(5) .
C11 C12 1.369(5) .
C12 C13 1.364(5) .
C13 C14 1.377(5) .
C15 C16 1.390(4) .
C15 C20 1.391(4) .
C16 C17 1.386(4) .
C17 C18 1.365(5) .
C18 C19 1.378(5) .
C19 C20 1.375(4) .
C21 C26 1.387(4) .
C21 C22 1.389(4) .
C22 C23 1.379(4) .
C23 C24 1.367(5) .
C24 C25 1.374(5) .
C25 C26 1.389(4) .
C27 C27 1.396(9) 2_656
C27 C31 1.417(8) .
C27 C28 1.445(7) .
C28 C29 1.170(10) .
C29 C30 1.335(12) .
C30 C31 1.225(9) 2_656
C31 C30 1.225(9) 2_656
